data_4112154
loop_
_publ_author_name
'Adam J. Clarke'
'Michael J. Ingleson'
'Gabriele Kociok-K\"ohn'
'Mary F. Mahon'
'Nathan J. Patmore'
'Jonathan P. Rourke'
'Giuseppe D. Ruggiero'
'Andrew S. Weller'

_publ_section_title
;
 Silver-Phosphine Complexes of the Highly Methylated Carborane Monoanion
 [closo-1-H-CB11Me11]-
;
_journal_name_full 'Journal of the American Chemical Society'
_journal_page_first 1503
_journal_page_last 1517
_journal_paper_doi 10.1021/ja038173m
_journal_volume 126
_journal_year 2004
_chemical_formula_sum 'C38 H69 Ag B11 O2 P'
_chemical_formula_weight 815.68
_chemical_name_systematic
;
 ?
;
_space_group_IT_number 14
_symmetry_cell_setting monoclinic
_symmetry_space_group_name_Hall '-P 2yab'
_symmetry_space_group_name_H-M 'P 1 21/a 1'
_atom_sites_solution_hydrogens geom
_atom_sites_solution_primary direct
_atom_sites_solution_secondary difmap
_audit_creation_method SHELXL-97
_cell_angle_alpha 90.00
_cell_angle_beta 102.378(2)
_cell_angle_gamma 90.00
_cell_formula_units_Z 8
_cell_length_a 20.0080(5)
_cell_length_b 12.2830(4)
_cell_length_c 37.4810(11)
_cell_measurement_reflns_used 25
_cell_measurement_temperature 150(2)
_cell_measurement_theta_max 18
_cell_measurement_theta_min 12
_cell_volume 8997.1(5)
_computing_data_reduction 'Denzo and Scalepack (otwinowski & Minor, 1997'
_computing_molecular_graphics 'ORTEX (P.McArdle, 1995)'
_computing_publication_material 'SHELXL-97/2 (Sheldrick,1997)'
_computing_structure_refinement 'SHELXL-97 (Sheldrick, 1997)'
_computing_structure_solution 'SHELXS-97 (Sheldrick, 1990)'
_diffrn_ambient_temperature 150(2)
_diffrn_measured_fraction_theta_full 0.691
_diffrn_measured_fraction_theta_max 0.691
_diffrn_measurement_device_type KappaCCD
_diffrn_measurement_method KappaCCD
_diffrn_radiation_monochromator graphite
_diffrn_radiation_source 'fine-focus sealed tube'
_diffrn_radiation_type MoK\a
_diffrn_radiation_wavelength 0.71073
_diffrn_reflns_av_R_equivalents 0.1117
_diffrn_reflns_av_sigmaI/netI 0.1596
_diffrn_reflns_limit_h_max 22
_diffrn_reflns_limit_h_min -22
_diffrn_reflns_limit_k_max 13
_diffrn_reflns_limit_k_min -13
_diffrn_reflns_limit_l_max 42
_diffrn_reflns_limit_l_min -42
_diffrn_reflns_number 24296
_diffrn_reflns_theta_full 24.00
_diffrn_reflns_theta_max 24.00
_diffrn_reflns_theta_min 3.51
_exptl_absorpt_coefficient_mu 0.515
_exptl_absorpt_correction_T_max 0.96
_exptl_absorpt_correction_T_min 0.78
_exptl_absorpt_correction_type multi-scan
_exptl_crystal_colour Colourless
_exptl_crystal_density_diffrn 1.204
_exptl_crystal_description Needle
_exptl_crystal_F_000 3440
_exptl_crystal_size_max 0.35
_exptl_crystal_size_mid 0.17
_exptl_crystal_size_min 0.08
_refine_diff_density_max 0.680
_refine_diff_density_min -0.616
_refine_diff_density_rms 0.140
_refine_ls_extinction_coef 0.00107(18)
_refine_ls_extinction_expression Fc^*^=kFc[1+0.001xFc^2^\l^3^/sin(2\q)]^-1/4^
_refine_ls_extinction_method SHELXL
_refine_ls_goodness_of_fit_ref 1.041
_refine_ls_hydrogen_treatment constr
_refine_ls_matrix_type full
_refine_ls_number_parameters 986
_refine_ls_number_reflns 9740
_refine_ls_number_restraints 0
_refine_ls_restrained_S_all 1.041
_refine_ls_R_factor_all 0.1718
_refine_ls_R_factor_gt 0.0754
_refine_ls_shift/su_max 0.090
_refine_ls_shift/su_mean 0.001
_refine_ls_structure_factor_coef Fsqd
_refine_ls_weighting_details 'calc w=1/[\s^2^(Fo^2^)+(0.0837P)^2^+4.5843P] where P=(Fo^2^+2Fc^2^)/3'
_refine_ls_weighting_scheme calc
_refine_ls_wR_factor_gt 0.1464
_refine_ls_wR_factor_ref 0.1927
_reflns_number_gt 5116
_reflns_number_total 9740
_reflns_threshold_expression >2sigma(I)
_cod_data_source_file ja038173msi20031125_071226.cif
_cod_data_source_block c:\backup\kappa\k03asw22\k03asw22
_cod_database_code 4112154

loop_
_symmetry_equiv_pos_as_xyz
'x, y, z'
'-x+1/2, y+1/2, -z'
'-x, -y, -z'
'x-1/2, -y-1/2, z'

loop_
_atom_site_label
_atom_site_type_symbol
_atom_site_fract_x
_atom_site_fract_y
_atom_site_fract_z
_atom_site_U_iso_or_equiv
_atom_site_adp_type
_atom_site_occupancy
_atom_site_symmetry_multiplicity
_atom_site_calc_flag
_atom_site_refinement_flags
Ag2 Ag 0.02126(4) 0.25842(6) 0.106846(19) 0.0472(3) Uani 1 1 d .
Ag1 Ag 0.50867(4) 0.76930(6) 0.398205(18) 0.0342(3) Uani 1 1 d .
P1 P 0.47629(13) 0.77158(19) 0.33338(6) 0.0243(7) Uani 1 1 d .
P2 P 0.04501(14) 0.2376(2) 0.17097(6) 0.0299(7) Uani 1 1 d .
O2 O 0.5700(3) 0.7567(5) 0.45579(14) 0.0323(17) Uani 1 1 d .
O3 O 0.0973(4) 0.3532(5) 0.07523(17) 0.0403(19) Uani 1 1 d .
C51 C 0.6357(5) 0.8069(8) 0.4672(3) 0.044(3) Uani 1 1 d .
H51A H 0.6608 0.7715 0.4899 0.053 Uiso 1 1 calc R
H51B H 0.6296 0.8847 0.4727 0.053 Uiso 1 1 calc R
C59 C 0.1108(5) 0.1356(7) 0.1857(3) 0.025(3) Uani 1 1 d .
O4 O -0.0396(4) 0.1960(7) 0.0518(2) 0.069(3) Uani 1 1 d .
C24 C 0.4517(6) 0.9729(7) 0.0976(3) 0.053(3) Uani 1 1 d .
H24A H 0.4421 0.9973 0.0721 0.080 Uiso 1 1 calc R
H24B H 0.4984 0.9440 0.1042 0.080 Uiso 1 1 calc R
H24C H 0.4472 1.0346 0.1135 0.080 Uiso 1 1 calc R
C27 C 0.4077(5) 0.6794(8) 0.3149(2) 0.026(3) Uani 1 1 d .
C65 C -0.0276(5) 0.1973(7) 0.1902(2) 0.026(2) Uani 1 1 d .
C70 C -0.0227(5) 0.1228(7) 0.2183(3) 0.035(3) Uani 1 1 d .
H70 H 0.0192 0.0859 0.2273 0.041 Uiso 1 1 calc R
C29 C 0.3001(5) 0.6339(9) 0.2743(3) 0.039(3) Uani 1 1 d .
H29 H 0.2627 0.6557 0.2554 0.046 Uiso 1 1 calc R
C49 C 0.5410(5) 0.7148(8) 0.4851(3) 0.040(3) Uani 1 1 d .
H49A H 0.4907 0.7086 0.4767 0.048 Uiso 1 1 calc R
H49B H 0.5504 0.7662 0.5059 0.048 Uiso 1 1 calc R
B25 B 0.3970(7) 0.7475(9) 0.0813(3) 0.040(3) Uani 1 1 d .
C28 C 0.3536(5) 0.7085(8) 0.2879(2) 0.031(3) Uani 1 1 d .
H28 H 0.3516 0.7799 0.2780 0.037 Uiso 1 1 calc R
C4 C 0.0835(5) 0.0918(7) 0.3119(2) 0.037(3) Uani 1 1 d .
H4A H 0.0446 0.1345 0.2988 0.056 Uiso 1 1 calc R
H4B H 0.0677 0.0193 0.3173 0.056 Uiso 1 1 calc R
H4C H 0.1175 0.0846 0.2967 0.056 Uiso 1 1 calc R
C33 C 0.5446(5) 0.7383(7) 0.3104(2) 0.025(2) Uani 1 1 d .
C58 C 0.1003(5) 0.4460(8) 0.1788(3) 0.038(3) Uani 1 1 d .
H58 H 0.1008 0.4418 0.1536 0.046 Uiso 1 1 calc R
C7 C 0.3175(5) 0.2491(7) 0.4089(3) 0.037(3) Uani 1 1 d .
H7A H 0.3304 0.3117 0.4252 0.055 Uiso 1 1 calc R
H7B H 0.3349 0.2596 0.3866 0.055 Uiso 1 1 calc R
H7C H 0.3371 0.1826 0.4213 0.055 Uiso 1 1 calc R
C35 C 0.6652(5) 0.7286(7) 0.3117(3) 0.041(3) Uani 1 1 d .
H35 H 0.7110 0.7412 0.3242 0.049 Uiso 1 1 calc R
O1 O 0.3959(4) 0.7971(6) 0.4176(2) 0.052(2) Uani 1 1 d .
C8 C 0.2370(5) 0.0074(7) 0.3723(2) 0.034(3) Uani 1 1 d .
H8A H 0.2847 0.0156 0.3854 0.050 Uiso 1 1 calc R
H8B H 0.2351 -0.0011 0.3461 0.050 Uiso 1 1 calc R
H8C H 0.2171 -0.0570 0.3815 0.050 Uiso 1 1 calc R
C68 C -0.1400(6) 0.1539(8) 0.2199(3) 0.041(3) Uani 1 1 d .
H68 H -0.1786 0.1378 0.2299 0.050 Uiso 1 1 calc R
C55 C 0.1017(5) 0.4596(9) 0.2527(3) 0.040(3) Uani 1 1 d .
H55 H 0.1029 0.4634 0.2782 0.048 Uiso 1 1 calc R
C62 C 0.2098(6) -0.0259(8) 0.2035(3) 0.041(3) Uani 1 1 d .
H62 H 0.2437 -0.0808 0.2098 0.049 Uiso 1 1 calc R
C38 C 0.5304(5) 0.6886(7) 0.2754(3) 0.034(3) Uani 1 1 d .
H38 H 0.4845 0.6742 0.2631 0.041 Uiso 1 1 calc R
C34 C 0.6112(6) 0.7580(7) 0.3274(3) 0.036(3) Uani 1 1 d .
H34 H 0.6206 0.7928 0.3506 0.044 Uiso 1 1 calc R
C67 C -0.1452(6) 0.2284(8) 0.1923(3) 0.040(3) Uani 1 1 d .
H67 H -0.1871 0.2656 0.1835 0.048 Uiso 1 1 calc R
C44 C 0.4583(5) 0.9494(8) 0.2852(2) 0.036(3) Uani 1 1 d .
H44 H 0.4877 0.9130 0.2723 0.043 Uiso 1 1 calc R
C11 C 0.2121(5) 0.3736(7) 0.4600(2) 0.038(3) Uani 1 1 d .
H11A H 0.1749 0.4157 0.4666 0.057 Uiso 1 1 calc R
H11B H 0.2471 0.4235 0.4549 0.057 Uiso 1 1 calc R
H11C H 0.2324 0.3255 0.4803 0.057 Uiso 1 1 calc R
C19 C 0.3080(6) 0.8973(8) 0.0292(3) 0.053(3) Uani 1 1 d .
H19A H 0.3442 0.9492 0.0273 0.080 Uiso 1 1 calc R
H19B H 0.2644 0.9360 0.0268 0.080 Uiso 1 1 calc R
H19C H 0.3041 0.8427 0.0098 0.080 Uiso 1 1 calc R
C20 C 0.2799(6) 0.6195(8) 0.0393(3) 0.048(3) Uani 1 1 d .
H20A H 0.3081 0.6240 0.0209 0.073 Uiso 1 1 calc R
H20B H 0.2332 0.6433 0.0284 0.073 Uiso 1 1 calc R
H20C H 0.2790 0.5442 0.0477 0.073 Uiso 1 1 calc R
C42 C 0.3887(5) 1.1047(7) 0.2914(3) 0.038(3) Uani 1 1 d .
H42 H 0.3709 1.1742 0.2832 0.045 Uiso 1 1 calc R
C43 C 0.4302(5) 1.0508(8) 0.2730(3) 0.035(3) Uani 1 1 d .
H43 H 0.4403 1.0824 0.2517 0.042 Uiso 1 1 calc R
C50 C 0.5704(6) 0.6049(8) 0.4975(3) 0.044(3) Uani 1 1 d .
H50A H 0.5612 0.5540 0.4769 0.066 Uiso 1 1 calc R
H50B H 0.5491 0.5777 0.5171 0.066 Uiso 1 1 calc R
H50C H 0.6199 0.6115 0.5067 0.066 Uiso 1 1 calc R
C36 C 0.6515(6) 0.6805(7) 0.2775(3) 0.038(3) Uani 1 1 d .
H36 H 0.6882 0.6608 0.2664 0.046 Uiso 1 1 calc R
C1 C 0.1132(5) 0.2887(7) 0.3527(2) 0.026(2) Uani 1 1 d .
H1 H 0.0868 0.3346 0.3278 0.031 Uiso 1 1 calc R
C40 C 0.3999(5) 0.9576(8) 0.3339(3) 0.037(3) Uani 1 1 d .
H40 H 0.3888 0.9255 0.3550 0.045 Uiso 1 1 calc R
C9 C 0.0823(5) -0.0136(7) 0.3991(2) 0.037(3) Uani 1 1 d .
H9A H 0.0365 -0.0035 0.4040 0.055 Uiso 1 1 calc R
H9B H 0.1116 -0.0507 0.4198 0.055 Uiso 1 1 calc R
H9C H 0.0791 -0.0578 0.3770 0.055 Uiso 1 1 calc R
C39 C 0.4430(5) 0.9027(7) 0.3160(2) 0.029(3) Uani 1 1 d .
C66 C -0.0891(6) 0.2492(7) 0.1773(3) 0.040(3) Uani 1 1 d .
H66 H -0.0930 0.2999 0.1578 0.048 Uiso 1 1 calc R
C54 C 0.0778(5) 0.3672(8) 0.2337(3) 0.040(3) Uani 1 1 d .
H54 H 0.0620 0.3080 0.2460 0.048 Uiso 1 1 calc R
B5 B 0.0624(6) 0.2150(8) 0.3750(3) 0.027(3) Uani 1 1 d .
C31 C 0.3578(6) 0.5001(8) 0.3158(3) 0.038(3) Uani 1 1 d .
H31 H 0.3601 0.4288 0.3258 0.045 Uiso 1 1 calc R
C69 C -0.0785(6) 0.1021(8) 0.2332(3) 0.044(3) Uani 1 1 d .
H69 H -0.0747 0.0518 0.2528 0.052 Uiso 1 1 calc R
C71 C 0.1677(5) 0.3251(8) 0.0770(3) 0.045(3) Uani 1 1 d .
H71A H 0.1934 0.3901 0.0720 0.054 Uiso 1 1 calc R
H71B H 0.1707 0.2691 0.0584 0.054 Uiso 1 1 calc R
C60 C 0.1015(6) 0.0332(8) 0.1693(3) 0.035(3) Uani 1 1 d .
H60 H 0.0603 0.0180 0.1521 0.041 Uiso 1 1 calc R
B10 B 0.1085(6) 0.2191(8) 0.4217(3) 0.029(3) Uani 1 1 d .
C37 C 0.5849(6) 0.6611(7) 0.2594(3) 0.037(3) Uani 1 1 d .
H37 H 0.5761 0.6288 0.2358 0.044 Uiso 1 1 calc R
C41 C 0.3724(5) 1.0578(8) 0.3222(3) 0.038(3) Uani 1 1 d .
H41 H 0.3427 1.0941 0.3350 0.045 Uiso 1 1 calc R
C53 C 0.0764(5) 0.3597(7) 0.1968(3) 0.029(3) Uani 1 1 d .
C30 C 0.3021(6) 0.5292(9) 0.2883(3) 0.040(3) Uani 1 1 d .
H30 H 0.2663 0.4788 0.2795 0.047 Uiso 1 1 calc R
C77 C -0.1093(8) 0.2245(15) 0.0361(4) 0.137(7) Uani 1 1 d .
H77A H -0.1085 0.2864 0.0192 0.165 Uiso 1 1 calc R
H77B H -0.1304 0.1622 0.0211 0.165 Uiso 1 1 calc R
C64 C 0.1703(6) 0.1548(9) 0.2121(3) 0.043(3) Uani 1 1 d .
H64 H 0.1768 0.2232 0.2241 0.051 Uiso 1 1 calc R
C56 C 0.1239(5) 0.5463(9) 0.2355(3) 0.048(3) Uani 1 1 d .
H56 H 0.1394 0.6107 0.2488 0.058 Uiso 1 1 calc R
C48 C 0.4248(7) 0.9574(9) 0.4536(3) 0.071(4) Uani 1 1 d .
H48A H 0.4723 0.9317 0.4602 0.107 Uiso 1 1 calc R
H48B H 0.4142 0.9997 0.4738 0.107 Uiso 1 1 calc R
H48C H 0.4191 1.0034 0.4318 0.107 Uiso 1 1 calc R
C5 C -0.0193(5) 0.2098(7) 0.3610(3) 0.042(3) Uani 1 1 d .
H5A H -0.0390 0.2814 0.3638 0.063 Uiso 1 1 calc R
H5B H -0.0383 0.1559 0.3754 0.063 Uiso 1 1 calc R
H5C H -0.0304 0.1887 0.3351 0.063 Uiso 1 1 calc R
C6 C 0.0593(5) 0.4434(7) 0.3967(3) 0.040(3) Uani 1 1 d .
H6A H 0.0600 0.4912 0.3758 0.059 Uiso 1 1 calc R
H6B H 0.0784 0.4822 0.4194 0.059 Uiso 1 1 calc R
H6C H 0.0120 0.4219 0.3964 0.059 Uiso 1 1 calc R
C45 C 0.3498(6) 0.7101(11) 0.4060(3) 0.064(4) Uani 1 1 d .
H45A H 0.3473 0.6955 0.3798 0.077 Uiso 1 1 calc R
H45B H 0.3035 0.7312 0.4089 0.077 Uiso 1 1 calc R
C73 C 0.0647(5) 0.4051(9) 0.0417(3) 0.045(3) Uani 1 1 d .
H73A H 0.0145 0.4025 0.0394 0.054 Uiso 1 1 calc R
H73B H 0.0756 0.3636 0.0210 0.054 Uiso 1 1 calc R
B12 B 0.1896(6) 0.1568(9) 0.4245(3) 0.029(3) Uani 1 1 d .
C12 C 0.2257(6) 0.0898(7) 0.4596(2) 0.042(3) Uani 1 1 d .
H12A H 0.2752 0.0885 0.4612 0.063 Uiso 1 1 calc R
H12B H 0.2081 0.0151 0.4577 0.063 Uiso 1 1 calc R
H12C H 0.2160 0.1244 0.4815 0.063 Uiso 1 1 calc R
C47 C 0.3777(6) 0.8621(9) 0.4458(3) 0.052(3) Uani 1 1 d .
H47A H 0.3812 0.8179 0.4683 0.063 Uiso 1 1 calc R
H47B H 0.3299 0.8876 0.4380 0.063 Uiso 1 1 calc R
B4 B 0.1168(6) 0.1509(8) 0.3485(3) 0.029(3) Uani 1 1 d .
C10 C 0.0663(5) 0.2144(7) 0.4536(2) 0.038(3) Uani 1 1 d .
H10A H 0.0911 0.1696 0.4738 0.058 Uiso 1 1 calc R
H10B H 0.0211 0.1826 0.4440 0.058 Uiso 1 1 calc R
H10C H 0.0609 0.2883 0.4625 0.058 Uiso 1 1 calc R
B6 B 0.1040(6) 0.3375(9) 0.3939(3) 0.029(3) Uani 1 1 d .
C21 C 0.4029(6) 0.5238(7) 0.1134(3) 0.059(4) Uani 1 1 d .
H21A H 0.3653 0.4748 0.1025 0.089 Uiso 1 1 calc R
H21B H 0.4202 0.5039 0.1390 0.089 Uiso 1 1 calc R
H21C H 0.4398 0.5175 0.1000 0.089 Uiso 1 1 calc R
C52 C 0.6762(5) 0.7977(8) 0.4386(3) 0.050(3) Uani 1 1 d .
H52A H 0.6842 0.7207 0.4341 0.075 Uiso 1 1 calc R
H52B H 0.7202 0.8348 0.4468 0.075 Uiso 1 1 calc R
H52C H 0.6510 0.8316 0.4160 0.075 Uiso 1 1 calc R
C18 C 0.4041(6) 0.9309(8) 0.1820(3) 0.059(4) Uani 1 1 d .
H18A H 0.4389 0.9824 0.1775 0.088 Uiso 1 1 calc R
H18B H 0.4240 0.8836 0.2026 0.088 Uiso 1 1 calc R
H18C H 0.3655 0.9712 0.1877 0.088 Uiso 1 1 calc R
B18 B 0.3781(7) 0.8586(9) 0.1464(3) 0.037(3) Uani 1 1 d .
B9 B 0.1150(6) 0.1037(9) 0.3931(3) 0.031(3) Uani 1 1 d .
C32 C 0.4096(5) 0.5734(8) 0.3285(3) 0.035(3) Uani 1 1 d .
H32 H 0.4475 0.5512 0.3470 0.042 Uiso 1 1 calc R
B7 B 0.2370(6) 0.2388(9) 0.3986(3) 0.033(3) Uani 1 1 d .
C2 C 0.2088(5) 0.4642(7) 0.3689(3) 0.041(3) Uani 1 1 d .
H2A H 0.2505 0.4547 0.3594 0.061 Uiso 1 1 calc R
H2B H 0.2186 0.5114 0.3904 0.061 Uiso 1 1 calc R
H2C H 0.1732 0.4977 0.3500 0.061 Uiso 1 1 calc R
C63 C 0.2198(6) 0.0756(10) 0.2209(3) 0.051(3) Uani 1 1 d .
H63 H 0.2605 0.0896 0.2386 0.061 Uiso 1 1 calc R
C13 C 0.2981(6) 0.8039(7) 0.1361(3) 0.040(3) Uani 1 1 d .
H13 H 0.2635 0.8231 0.1551 0.048 Uiso 1 1 calc R
C61 C 0.1517(6) -0.0473(9) 0.1776(3) 0.042(3) Uani 1 1 d .
H61 H 0.1458 -0.1157 0.1654 0.051 Uiso 1 1 calc R
B17 B 0.3629(7) 0.7163(9) 0.1511(3) 0.042(4) Uani 1 1 d .
B11 B 0.1825(6) 0.3025(8) 0.4246(3) 0.031(3) Uani 1 1 d .
C57 C 0.1234(6) 0.5392(8) 0.1994(4) 0.053(4) Uani 1 1 d .
H57 H 0.1393 0.5994 0.1876 0.063 Uiso 1 1 calc R
C78 C -0.1502(9) 0.2516(11) 0.0583(4) 0.109(6) Uani 1 1 d .
H78A H -0.1405 0.2049 0.0800 0.164 Uiso 1 1 calc R
H78B H -0.1980 0.2421 0.0456 0.164 Uiso 1 1 calc R
H78C H -0.1423 0.3279 0.0657 0.164 Uiso 1 1 calc R
B19 B 0.3263(7) 0.8388(9) 0.0677(3) 0.034(3) Uani 1 1 d .
B23 B 0.3976(7) 0.8783(9) 0.1025(3) 0.039(4) Uani 1 1 d .
C74 C 0.0863(6) 0.5229(8) 0.0389(3) 0.056(3) Uani 1 1 d .
H74A H 0.0767 0.5645 0.0595 0.083 Uiso 1 1 calc R
H74B H 0.0608 0.5543 0.0159 0.083 Uiso 1 1 calc R
H74C H 0.1355 0.5259 0.0393 0.083 Uiso 1 1 calc R
B8 B 0.1934(6) 0.1158(9) 0.3790(3) 0.028(3) Uani 1 1 d .
B22 B 0.4293(8) 0.7584(9) 0.1289(3) 0.045(4) Uani 1 1 d .
C76 C 0.0536(9) 0.0746(10) 0.0528(4) 0.092(5) Uani 1 1 d .
H76A H 0.0881 0.1315 0.0532 0.137 Uiso 1 1 calc R
H76B H 0.0665 0.0096 0.0407 0.137 Uiso 1 1 calc R
H76C H 0.0507 0.0565 0.0779 0.137 Uiso 1 1 calc R
C72 C 0.1974(6) 0.2822(8) 0.1145(3) 0.051(3) Uani 1 1 d .
H72A H 0.1947 0.3385 0.1327 0.077 Uiso 1 1 calc R
H72B H 0.2454 0.2621 0.1161 0.077 Uiso 1 1 calc R
H72C H 0.1716 0.2179 0.1192 0.077 Uiso 1 1 calc R
C22 C 0.5082(7) 0.7407(8) 0.1473(3) 0.073(4) Uani 1 1 d .
H22A H 0.5361 0.7921 0.1367 0.109 Uiso 1 1 calc R
H22B H 0.5216 0.6661 0.1428 0.109 Uiso 1 1 calc R
H22C H 0.5155 0.7532 0.1737 0.109 Uiso 1 1 calc R
B2 B 0.1830(6) 0.3487(9) 0.3798(3) 0.031(3) Uani 1 1 d .
C17 C 0.3753(7) 0.6637(8) 0.1910(3) 0.071(4) Uani 1 1 d .
H17A H 0.3626 0.7163 0.2080 0.106 Uiso 1 1 calc R
H17B H 0.4237 0.6446 0.1991 0.106 Uiso 1 1 calc R
H17C H 0.3473 0.5981 0.1902 0.106 Uiso 1 1 calc R
C75 C -0.0118(10) 0.1133(11) 0.0331(4) 0.089(5) Uani 1 1 d .
H75A H -0.0068 0.1416 0.0091 0.107 Uiso 1 1 calc R
H75B H -0.0442 0.0514 0.0286 0.107 Uiso 1 1 calc R
B20 B 0.3116(7) 0.6967(9) 0.0732(3) 0.036(3) Uani 1 1 d .
C46 C 0.3716(7) 0.6085(10) 0.4275(4) 0.083(4) Uani 1 1 d .
H46A H 0.4176 0.5877 0.4249 0.125 Uiso 1 1 calc R
H46B H 0.3394 0.5496 0.4184 0.125 Uiso 1 1 calc R
H46C H 0.3721 0.6217 0.4534 0.125 Uiso 1 1 calc R
B21 B 0.3752(7) 0.6478(10) 0.1110(3) 0.042(4) Uani 1 1 d .
B16 B 0.2910(8) 0.6766(10) 0.1172(3) 0.050(4) Uani 1 1 d .
C3 C 0.2238(5) 0.2478(7) 0.3169(2) 0.036(3) Uani 1 1 d .
H3A H 0.1980 0.3028 0.3007 0.054 Uiso 1 1 calc R
H3B H 0.2218 0.1781 0.3040 0.054 Uiso 1 1 calc R
H3C H 0.2715 0.2710 0.3247 0.054 Uiso 1 1 calc R
B3 B 0.1911(6) 0.2336(8) 0.3520(3) 0.027(3) Uani 1 1 d .
C14 C 0.2822(6) 1.0235(7) 0.1100(3) 0.053(3) Uani 1 1 d .
H14A H 0.3177 1.0775 0.1192 0.080 Uiso 1 1 calc R
H14B H 0.2495 1.0209 0.1261 0.080 Uiso 1 1 calc R
H14C H 0.2582 1.0438 0.0853 0.080 Uiso 1 1 calc R
C25 C 0.4480(6) 0.7196(8) 0.0542(3) 0.053(3) Uani 1 1 d .
H25A H 0.4222 0.6836 0.0322 0.079 Uiso 1 1 calc R
H25B H 0.4845 0.6712 0.0668 0.079 Uiso 1 1 calc R
H25C H 0.4681 0.7871 0.0474 0.079 Uiso 1 1 calc R
C15 C 0.1808(6) 0.8158(8) 0.0756(3) 0.057(3) Uani 1 1 d .
H15A H 0.1737 0.8816 0.0605 0.085 Uiso 1 1 calc R
H15B H 0.1593 0.8252 0.0966 0.085 Uiso 1 1 calc R
H15C H 0.1602 0.7533 0.0611 0.085 Uiso 1 1 calc R
C16 C 0.2386(6) 0.5901(8) 0.1271(3) 0.062(4) Uani 1 1 d .
H16A H 0.2159 0.6209 0.1455 0.093 Uiso 1 1 calc R
H16B H 0.2633 0.5239 0.1367 0.093 Uiso 1 1 calc R
H16C H 0.2041 0.5722 0.1050 0.093 Uiso 1 1 calc R
B15 B 0.2600(7) 0.7955(10) 0.0897(3) 0.041(4) Uani 1 1 d .
B14 B 0.3168(7) 0.9059(9) 0.1090(3) 0.039(4) Uani 1 1 d .

loop_
_atom_site_aniso_label
_atom_site_aniso_U_11
_atom_site_aniso_U_22
_atom_site_aniso_U_33
_atom_site_aniso_U_23
_atom_site_aniso_U_13
_atom_site_aniso_U_12
Ag2 0.0451(7) 0.0750(7) 0.0209(5) 0.0029(4) 0.0057(4) 0.0046(5)
Ag1 0.0326(6) 0.0484(6) 0.0208(4) 0.0010(4) 0.0036(4) -0.0007(4)
P1 0.0226(17) 0.0316(17) 0.0183(13) 0.0006(11) 0.0034(12) -0.0004(13)
P2 0.0329(19) 0.0366(18) 0.0188(13) -0.0002(12) 0.0024(12) -0.0019(15)
O2 0.027(5) 0.051(5) 0.016(3) 0.005(3) -0.004(3) 0.003(4)
O3 0.042(6) 0.050(5) 0.029(4) 0.000(3) 0.006(4) -0.001(4)
C51 0.026(8) 0.064(8) 0.036(6) -0.004(5) -0.008(6) -0.016(6)
C59 0.029(8) 0.021(6) 0.028(6) 0.004(5) 0.010(5) 0.000(5)
O4 0.044(6) 0.126(7) 0.037(5) -0.026(5) 0.011(5) -0.016(5)
C24 0.053(9) 0.040(7) 0.070(8) 0.003(6) 0.022(7) -0.006(6)
C27 0.025(7) 0.028(7) 0.026(6) 0.007(5) 0.009(5) -0.001(5)
C65 0.024(7) 0.029(7) 0.021(5) -0.012(5) -0.004(5) 0.000(5)
C70 0.038(8) 0.029(7) 0.039(7) -0.005(5) 0.014(6) 0.000(5)
C29 0.026(7) 0.056(8) 0.028(6) -0.005(6) -0.007(5) 0.003(6)
C49 0.033(7) 0.053(8) 0.037(6) -0.003(5) 0.012(6) -0.012(6)
B25 0.045(10) 0.053(9) 0.021(6) -0.007(6) 0.003(6) 0.007(7)
C28 0.020(7) 0.042(7) 0.025(6) 0.009(5) -0.004(5) -0.012(6)
C4 0.033(8) 0.046(7) 0.027(6) -0.001(5) -0.007(5) 0.001(5)
C33 0.028(7) 0.030(6) 0.016(5) 0.002(4) -0.002(5) -0.003(5)
C58 0.022(7) 0.044(8) 0.050(7) 0.001(6) 0.011(6) -0.005(6)
C7 0.028(7) 0.029(7) 0.051(7) -0.003(5) 0.006(5) -0.010(5)
C35 0.020(7) 0.059(8) 0.042(7) 0.003(6) 0.005(6) -0.005(6)
O1 0.036(5) 0.068(6) 0.059(5) -0.008(4) 0.023(5) -0.007(4)
C8 0.031(7) 0.036(7) 0.035(6) 0.000(5) 0.011(6) 0.002(5)
C68 0.040(9) 0.049(8) 0.036(7) -0.007(6) 0.013(6) -0.017(7)
C55 0.025(7) 0.043(8) 0.050(7) -0.013(6) 0.002(6) 0.001(6)
C62 0.044(9) 0.035(8) 0.049(8) 0.008(6) 0.021(7) 0.009(6)
C38 0.030(8) 0.034(7) 0.038(7) 0.004(5) 0.006(6) -0.006(5)
C34 0.038(8) 0.043(7) 0.028(6) 0.004(5) 0.007(6) 0.002(6)
C67 0.032(8) 0.051(8) 0.039(6) -0.004(6) 0.011(6) 0.001(6)
C44 0.043(8) 0.039(7) 0.025(6) -0.008(5) 0.005(6) 0.013(6)
C11 0.044(8) 0.029(6) 0.038(7) -0.007(5) 0.004(6) 0.006(6)
C19 0.065(10) 0.055(8) 0.037(7) 0.006(5) 0.006(7) 0.004(6)
C20 0.052(9) 0.055(8) 0.035(7) -0.002(5) 0.002(6) -0.001(6)
C42 0.039(8) 0.033(7) 0.039(7) 0.004(5) 0.001(6) 0.002(6)
C43 0.022(7) 0.048(8) 0.037(6) -0.006(6) 0.013(6) -0.005(6)
C50 0.050(9) 0.043(8) 0.046(7) 0.004(5) 0.024(7) -0.003(6)
C36 0.042(9) 0.027(7) 0.054(8) 0.019(6) 0.030(7) 0.008(6)
C1 0.023(7) 0.030(6) 0.025(5) 0.000(4) 0.004(5) 0.003(5)
C40 0.040(8) 0.035(7) 0.039(7) 0.004(5) 0.014(6) -0.008(6)
C9 0.034(8) 0.040(7) 0.035(6) 0.014(5) 0.007(6) 0.002(5)
C39 0.030(7) 0.037(7) 0.022(6) -0.002(5) 0.009(5) 0.000(5)
C66 0.052(9) 0.041(8) 0.023(5) -0.001(5) 0.001(6) -0.009(6)
C54 0.054(9) 0.033(7) 0.035(7) -0.008(5) 0.012(6) -0.010(6)
B5 0.028(8) 0.020(7) 0.032(7) 0.000(5) 0.005(6) -0.001(6)
C31 0.035(9) 0.035(7) 0.046(7) 0.004(6) 0.014(6) -0.012(7)
C69 0.045(9) 0.044(8) 0.039(7) 0.007(5) 0.003(7) -0.007(7)
C71 0.023(8) 0.041(7) 0.073(9) 0.003(6) 0.019(7) 0.006(6)
C60 0.027(8) 0.036(8) 0.040(7) -0.004(5) 0.005(6) 0.000(6)
B10 0.027(8) 0.032(7) 0.031(7) -0.002(6) 0.012(6) 0.005(6)
C37 0.046(9) 0.028(7) 0.042(7) 0.000(5) 0.020(7) -0.001(6)
C41 0.041(8) 0.032(7) 0.043(7) -0.001(5) 0.016(6) 0.006(6)
C53 0.024(7) 0.029(7) 0.034(6) 0.004(5) 0.004(5) 0.001(5)
C30 0.044(9) 0.035(8) 0.044(7) 0.002(6) 0.021(7) -0.004(6)
C77 0.030(10) 0.31(2) 0.064(11) 0.024(12) -0.017(8) -0.012(13)
C64 0.043(9) 0.035(8) 0.042(7) -0.010(5) -0.006(6) 0.009(7)
C56 0.031(8) 0.043(8) 0.066(9) -0.021(7) 0.002(7) -0.004(6)
C48 0.077(11) 0.059(9) 0.086(10) 0.005(7) 0.041(9) 0.008(8)
C5 0.032(8) 0.042(7) 0.055(7) 0.000(5) 0.014(6) 0.005(6)
C6 0.028(8) 0.051(7) 0.037(6) 0.005(5) 0.001(6) 0.007(6)
C45 0.042(9) 0.102(11) 0.054(8) -0.007(8) 0.020(7) -0.012(9)
C73 0.029(8) 0.081(10) 0.027(7) -0.001(6) 0.009(6) 0.009(6)
B12 0.038(9) 0.031(8) 0.015(6) -0.002(5) 0.004(6) -0.002(6)
C12 0.057(9) 0.036(7) 0.030(6) -0.005(5) 0.004(6) -0.005(6)
C47 0.053(9) 0.064(9) 0.043(7) 0.021(6) 0.016(7) 0.034(7)
B4 0.043(9) 0.030(8) 0.016(6) -0.002(5) 0.013(6) 0.003(6)
C10 0.042(8) 0.049(7) 0.024(6) -0.009(5) 0.007(5) -0.005(6)
B6 0.033(9) 0.031(8) 0.020(6) -0.005(5) 0.000(6) 0.009(6)
C21 0.088(11) 0.025(7) 0.057(8) -0.002(5) -0.001(7) 0.000(7)
C52 0.029(8) 0.074(8) 0.053(7) -0.009(6) 0.021(6) -0.009(6)
C18 0.093(11) 0.048(8) 0.037(7) -0.016(6) 0.018(7) -0.011(7)
B18 0.046(10) 0.030(8) 0.031(7) 0.008(6) -0.001(7) 0.002(7)
B9 0.027(9) 0.039(8) 0.024(7) 0.001(5) 0.001(6) 0.004(6)
C32 0.019(7) 0.042(8) 0.041(7) 0.001(5) -0.002(5) 0.004(6)
B7 0.027(8) 0.044(9) 0.029(7) -0.001(6) 0.008(6) -0.005(7)
C2 0.045(8) 0.040(7) 0.037(6) -0.008(5) 0.010(6) -0.007(6)
C63 0.041(9) 0.063(9) 0.041(7) -0.011(6) -0.008(6) 0.007(7)
C13 0.051(9) 0.037(7) 0.036(7) -0.006(5) 0.018(6) -0.008(6)
C61 0.028(8) 0.046(8) 0.057(8) -0.015(6) 0.019(7) -0.010(7)
B17 0.064(11) 0.022(8) 0.036(8) -0.005(6) 0.005(7) -0.005(7)
B11 0.038(9) 0.027(8) 0.031(7) -0.002(5) 0.011(7) -0.001(6)
C57 0.053(10) 0.026(8) 0.082(10) 0.006(7) 0.020(8) -0.013(6)
C78 0.110(14) 0.142(14) 0.086(11) 0.027(9) 0.046(11) 0.069(11)
B19 0.052(10) 0.029(8) 0.021(7) -0.009(5) 0.010(7) 0.000(7)
B23 0.073(11) 0.026(8) 0.021(7) 0.006(5) 0.020(7) 0.007(7)
C74 0.055(9) 0.064(9) 0.046(8) 0.014(6) 0.006(7) -0.006(7)
B8 0.036(9) 0.033(8) 0.015(6) -0.003(5) 0.005(6) -0.003(6)
B22 0.054(11) 0.036(9) 0.040(8) 0.003(6) -0.004(7) 0.006(8)
C76 0.137(17) 0.064(10) 0.084(12) -0.025(8) 0.046(12) -0.004(11)
C72 0.038(8) 0.041(7) 0.074(9) 0.009(6) 0.012(7) 0.008(6)
C22 0.071(12) 0.053(9) 0.083(10) 0.000(7) -0.010(8) 0.008(7)
B2 0.034(9) 0.030(8) 0.031(7) 0.006(6) 0.011(7) 0.003(7)
C17 0.111(13) 0.054(9) 0.041(8) 0.002(6) 0.002(8) -0.009(8)
C75 0.134(17) 0.064(11) 0.070(11) 0.001(8) 0.025(12) -0.041(11)
B20 0.049(10) 0.037(9) 0.023(7) -0.006(6) 0.008(7) -0.005(7)
C46 0.082(12) 0.086(11) 0.074(10) -0.005(8) -0.002(9) -0.047(9)
B21 0.056(11) 0.036(9) 0.028(7) 0.000(6) -0.003(7) -0.001(7)
B16 0.073(12) 0.050(10) 0.031(8) -0.010(7) 0.019(8) -0.013(8)
C3 0.039(7) 0.036(7) 0.034(6) 0.001(5) 0.008(5) 0.000(5)
B3 0.034(8) 0.022(7) 0.029(6) 0.000(5) 0.017(6) -0.004(6)
C14 0.065(10) 0.034(7) 0.062(8) -0.007(6) 0.020(7) 0.016(6)
C25 0.055(9) 0.059(8) 0.053(7) -0.003(6) 0.030(7) 0.010(6)
C15 0.041(9) 0.056(8) 0.070(9) -0.019(6) 0.004(7) -0.002(7)
C16 0.078(11) 0.053(8) 0.061(8) -0.007(6) 0.027(8) -0.017(7)
B15 0.041(10) 0.047(9) 0.036(8) -0.003(6) 0.007(7) -0.004(7)
B14 0.050(10) 0.036(9) 0.031(7) -0.006(6) 0.009(7) -0.002(7)

loop_
_atom_type_symbol
_atom_type_description
_atom_type_scat_dispersion_real
_atom_type_scat_dispersion_imag
_atom_type_scat_source
C C 0.0033 0.0016 'International Tables Vol C Tables 4.2.6.8 and 6.1.1.4'
H H 0.0000 0.0000 'International Tables Vol C Tables 4.2.6.8 and 6.1.1.4'
B B 0.0013 0.0007 'International Tables Vol C Tables 4.2.6.8 and 6.1.1.4'
O O 0.0106 0.0060 'International Tables Vol C Tables 4.2.6.8 and 6.1.1.4'
P P 0.1023 0.0942 'International Tables Vol C Tables 4.2.6.8 and 6.1.1.4'
Ag Ag -0.8971 1.1015 'International Tables Vol C Tables 4.2.6.8 and 6.1.1.4'

loop_
_geom_angle_atom_site_label_1
_geom_angle_atom_site_label_2
_geom_angle_atom_site_label_3
_geom_angle
O4 Ag2 P2 146.3(2)
O4 Ag2 O3 89.4(2)
P2 Ag2 O3 122.70(18)
O2 Ag1 P1 162.86(17)
O2 Ag1 O1 94.0(2)
P1 Ag1 O1 103.13(19)
C27 P1 C33 105.4(4)
C27 P1 C39 103.3(5)
C33 P1 C39 106.6(4)
C27 P1 Ag1 113.8(3)
C33 P1 Ag1 114.6(3)
C39 P1 Ag1 112.2(3)
C59 P2 C53 105.1(5)
C59 P2 C65 106.2(4)
C53 P2 C65 103.1(4)
C59 P2 Ag2 111.1(3)
C53 P2 Ag2 115.0(3)
C65 P2 Ag2 115.3(3)
C51 O2 C49 114.7(7)
C51 O2 Ag1 122.4(5)
C49 O2 Ag1 122.0(6)
C73 O3 C71 113.8(7)
C73 O3 Ag2 115.3(6)
C71 O3 Ag2 125.1(5)
O2 C51 C52 111.1(8)
C60 C59 C64 118.5(10)
C60 C59 P2 117.9(9)
C64 C59 P2 123.5(8)
C75 O4 C77 115.0(12)
C75 O4 Ag2 119.8(9)
C77 O4 Ag2 124.7(8)
C28 C27 C32 118.1(10)
C28 C27 P1 122.7(7)
C32 C27 P1 119.2(8)
C66 C65 C70 119.0(9)
C66 C65 P2 117.6(7)
C70 C65 P2 123.3(8)
C69 C70 C65 120.2(10)
C30 C29 C28 120.3(10)
O2 C49 C50 111.2(7)
C25 B25 B22 120.2(10)
C25 B25 B21 121.3(8)
B22 B25 B21 60.2(7)
C25 B25 B20 121.9(9)
B22 B25 B20 109.2(8)
B21 B25 B20 60.6(7)
C25 B25 B23 121.4(9)
B22 B25 B23 61.2(6)
B21 B25 B23 108.6(7)
B20 B25 B23 107.8(8)
C25 B25 B19 121.3(8)
B22 B25 B19 109.6(8)
B21 B25 B19 109.0(8)
B20 B25 B19 60.1(7)
B23 B25 B19 59.6(6)
C27 C28 C29 121.0(9)
C34 C33 C38 119.3(9)
C34 C33 P1 119.7(7)
C38 C33 P1 121.0(8)
C53 C58 C57 117.5(9)
C36 C35 C34 119.3(10)
C45 O1 C47 113.3(8)
C45 O1 Ag1 111.7(6)
C47 O1 Ag1 131.9(7)
C67 C68 C69 120.0(10)
C56 C55 C54 120.9(10)
C61 C62 C63 121.1(11)
C37 C38 C33 118.8(10)
C33 C34 C35 121.5(9)
C68 C67 C66 119.6(11)
C39 C44 C43 119.7(8)
C43 C42 C41 119.8(9)
C42 C43 C44 121.0(8)
C35 C36 C37 120.5(9)
B4 C1 B3 63.1(6)
B4 C1 B6 116.6(6)
B3 C1 B6 115.5(8)
B4 C1 B5 63.8(5)
B3 C1 B5 116.1(7)
B6 C1 B5 63.3(6)
B4 C1 B2 116.0(8)
B3 C1 B2 63.0(6)
B6 C1 B2 62.8(6)
B5 C1 B2 115.8(7)
C39 C40 C41 122.0(8)
C40 C39 C44 118.6(9)
C40 C39 P1 118.7(7)
C44 C39 P1 122.7(7)
C65 C66 C67 120.9(9)
C55 C54 C53 120.3(9)
C5 B5 C1 122.2(8)
C5 B5 B9 125.0(8)
C1 B5 B9 103.3(7)
C5 B5 B6 121.2(8)
C1 B5 B6 58.2(5)
B9 B5 B6 108.0(9)
C5 B5 B10 126.4(8)
C1 B5 B10 103.1(8)
B9 B5 B10 60.5(6)
B6 B5 B10 59.5(6)
C5 B5 B4 119.6(8)
C1 B5 B4 58.0(5)
B9 B5 B4 59.6(6)
B6 B5 B4 107.5(8)
B10 B5 B4 107.7(8)
C32 C31 C30 120.8(10)
C70 C69 C68 120.3(10)
O3 C71 C72 108.4(8)
C59 C60 C61 121.3(11)
C10 B10 B6 119.7(8)
C10 B10 B12 124.2(8)
B6 B10 B12 108.4(7)
C10 B10 B5 118.8(9)
B6 B10 B5 60.0(6)
B12 B10 B5 108.4(7)
C10 B10 B11 122.5(8)
B6 B10 B11 60.3(6)
B12 B10 B11 60.5(6)
B5 B10 B11 108.7(7)
C10 B10 B9 122.2(8)
B6 B10 B9 107.2(7)
B12 B10 B9 60.9(6)
B5 B10 B9 59.0(6)
B11 B10 B9 108.9(7)
C36 C37 C38 120.6(10)
C40 C41 C42 118.9(8)
C54 C53 C58 119.9(9)
C54 C53 P2 121.1(7)
C58 C53 P2 119.0(7)
C29 C30 C31 118.2(11)
C78 C77 O4 118.6(14)
C63 C64 C59 120.7(10)
C57 C56 C55 119.2(10)
O1 C45 C46 111.5(11)
O3 C73 C74 113.7(8)
C12 B12 B10 121.2(7)
C12 B12 B11 122.4(8)
B10 B12 B11 60.0(6)
C12 B12 B8 122.5(8)
B10 B12 B8 106.9(8)
B11 B12 B8 107.6(7)
C12 B12 B7 122.5(9)
B10 B12 B7 107.9(7)
B11 B12 B7 59.7(6)
B8 B12 B7 60.8(6)
C12 B12 B9 121.0(8)
B10 B12 B9 60.1(6)
B11 B12 B9 107.8(8)
B8 B12 B9 58.7(6)
B7 B12 B9 107.9(7)
O1 C47 C48 109.4(8)
C4 B4 C1 121.4(8)
C4 B4 B8 127.0(8)
C1 B4 B8 103.4(8)
C4 B4 B9 125.6(8)
C1 B4 B9 103.2(6)
B8 B4 B9 60.0(6)
C4 B4 B3 121.2(7)
C1 B4 B3 58.5(6)
B8 B4 B3 59.6(7)
B9 B4 B3 107.6(8)
C4 B4 B5 119.4(9)
C1 B4 B5 58.2(5)
B8 B4 B5 107.2(7)
B9 B4 B5 59.3(6)
B3 B4 B5 107.6(7)
C6 B6 C1 121.1(8)
C6 B6 B10 126.0(8)
C1 B6 B10 104.0(7)
C6 B6 B2 120.2(8)
C1 B6 B2 58.7(6)
B10 B6 B2 107.6(8)
C6 B6 B11 125.6(8)
C1 B6 B11 104.4(7)
B10 B6 B11 60.0(6)
B2 B6 B11 59.8(6)
C6 B6 B5 119.4(9)
C1 B6 B5 58.5(5)
B10 B6 B5 60.5(6)
B2 B6 B5 108.3(7)
B11 B6 B5 108.9(7)
C18 B18 C13 122.1(9)
C18 B18 B14 122.1(9)
C13 B18 B14 59.2(7)
C18 B18 B23 126.7(9)
C13 B18 B23 103.0(8)
B14 B18 B23 58.1(7)
C18 B18 B17 119.6(8)
C13 B18 B17 57.7(7)
B14 B18 B17 107.4(9)
B23 B18 B17 107.3(8)
C18 B18 B22 124.9(10)
C13 B18 B22 103.1(8)
B14 B18 B22 106.8(8)
B23 B18 B22 60.5(6)
B17 B18 B22 59.5(6)
C9 B9 B8 121.8(8)
C9 B9 B5 121.1(9)
B8 B9 B5 108.3(7)
C9 B9 B4 120.7(8)
B8 B9 B4 59.5(6)
B5 B9 B4 61.1(6)
C9 B9 B10 122.5(7)
B8 B9 B10 107.1(8)
B5 B9 B10 60.5(6)
B4 B9 B10 108.8(7)
C9 B9 B12 122.2(8)
B8 B9 B12 60.1(6)
B5 B9 B12 108.1(8)
B4 B9 B12 108.2(7)
B10 B9 B12 59.0(6)
C31 C32 C27 121.5(10)
C7 B7 B2 122.5(8)
C7 B7 B11 122.7(9)
B2 B7 B11 59.7(6)
C7 B7 B3 121.6(8)
B2 B7 B3 59.9(6)
B11 B7 B3 107.6(9)
C7 B7 B12 122.7(9)
B2 B7 B12 107.1(8)
B11 B7 B12 60.0(6)
B3 B7 B12 106.6(8)
C7 B7 B8 122.8(8)
B2 B7 B8 105.8(9)
B11 B7 B8 106.7(8)
B3 B7 B8 58.4(6)
B12 B7 B8 59.4(5)
C64 C63 C62 119.6(11)
B17 C13 B18 63.7(8)
B17 C13 B14 114.5(9)
B18 C13 B14 61.9(7)
B17 C13 B16 62.9(7)
B18 C13 B16 116.5(9)
B14 C13 B16 115.7(7)
B17 C13 B15 115.7(8)
B18 C13 B15 115.9(8)
B14 C13 B15 63.5(7)
B16 C13 B15 63.5(7)
C62 C61 C60 118.7(10)
C17 B17 C13 121.5(9)
C17 B17 B16 119.9(9)
C13 B17 B16 59.2(8)
C17 B17 B21 125.1(9)
C13 B17 B21 104.9(9)
B16 B17 B21 60.3(7)
C17 B17 B22 124.7(11)
C13 B17 B22 104.9(8)
B16 B17 B22 108.5(8)
B21 B17 B22 59.7(7)
C17 B17 B18 119.4(9)
C13 B17 B18 58.6(6)
B16 B17 B18 109.1(9)
B21 B17 B18 108.8(7)
B22 B17 B18 60.9(6)
C11 B11 B2 122.4(8)
C11 B11 B7 122.2(9)
B2 B11 B7 59.8(6)
C11 B11 B6 121.5(8)
B2 B11 B6 59.8(6)
B7 B11 B6 107.9(8)
C11 B11 B10 121.4(7)
B2 B11 B10 107.3(8)
B7 B11 B10 108.1(7)
B6 B11 B10 59.7(7)
C11 B11 B12 122.3(8)
B2 B11 B12 107.4(7)
B7 B11 B12 60.3(6)
B6 B11 B12 107.2(8)
B10 B11 B12 59.5(6)
C56 C57 C58 122.2(9)
C19 B19 B23 122.4(8)
C19 B19 B15 120.4(10)
B23 B19 B15 107.6(7)
C19 B19 B14 122.0(8)
B23 B19 B14 57.4(6)
B15 B19 B14 61.0(6)
C19 B19 B20 122.4(8)
B23 B19 B20 107.9(8)
B15 B19 B20 60.0(6)
B14 B19 B20 107.4(7)
C19 B19 B25 123.8(8)
B23 B19 B25 60.2(7)
B15 B19 B25 107.6(8)
B14 B19 B25 105.4(8)
B20 B19 B25 59.7(6)
C24 B23 B14 122.9(8)
C24 B23 B19 124.1(8)
B14 B23 B19 61.8(7)
C24 B23 B18 118.9(9)
B14 B23 B18 59.9(7)
B19 B23 B18 109.8(8)
C24 B23 B25 122.2(8)
B14 B23 B25 108.8(9)
B19 B23 B25 60.2(7)
B18 B23 B25 107.8(7)
C24 B23 B22 118.7(10)
B14 B23 B22 108.3(8)
B19 B23 B22 108.1(8)
B18 B23 B22 60.5(6)
B25 B23 B22 58.8(6)
C8 B8 B4 121.2(8)
C8 B8 B3 121.9(7)
B4 B8 B3 60.9(7)
C8 B8 B9 120.9(8)
B4 B8 B9 60.5(6)
B3 B8 B9 109.0(8)
C8 B8 B12 120.3(8)
B4 B8 B12 109.9(7)
B3 B8 B12 108.3(7)
B9 B8 B12 61.2(6)
C8 B8 B7 120.8(9)
B4 B8 B7 109.6(8)
B3 B8 B7 60.0(6)
B9 B8 B7 109.2(7)
B12 B8 B7 59.8(6)
C22 B22 B25 122.6(10)
C22 B22 B21 121.7(9)
B25 B22 B21 60.0(7)
C22 B22 B17 121.7(10)
B25 B22 B17 107.4(10)
B21 B22 B17 60.0(7)
C22 B22 B23 123.0(10)
B25 B22 B23 60.0(7)
B21 B22 B23 107.5(10)
B17 B22 B23 106.3(9)
C22 B22 B18 121.3(10)
B25 B22 B18 107.6(9)
B21 B22 B18 108.0(9)
B17 B22 B18 59.6(7)
B23 B22 B18 59.1(6)
C2 B2 C1 120.1(8)
C2 B2 B11 126.5(9)
C1 B2 B11 104.8(7)
C2 B2 B7 125.1(9)
C1 B2 B7 105.0(7)
B11 B2 B7 60.5(6)
C2 B2 B6 120.3(8)
C1 B2 B6 58.5(6)
B11 B2 B6 60.5(6)
B7 B2 B6 109.0(7)
C2 B2 B3 118.8(7)
C1 B2 B3 58.4(6)
B11 B2 B3 108.6(7)
B7 B2 B3 60.4(6)
B6 B2 B3 108.1(8)
O4 C75 C76 113.2(13)
C20 B20 B25 122.9(8)
C20 B20 B15 121.0(10)
B25 B20 B15 107.9(8)
C20 B20 B19 122.2(8)
B25 B20 B19 60.2(6)
B15 B20 B19 59.9(6)
C20 B20 B21 121.5(9)
B25 B20 B21 59.4(7)
B15 B20 B21 108.6(8)
B19 B20 B21 108.1(9)
C20 B20 B16 121.1(9)
B25 B20 B16 107.0(9)
B15 B20 B16 60.9(7)
B19 B20 B16 108.3(7)
B21 B20 B16 59.5(7)
C21 B21 B22 121.7(10)
C21 B21 B25 123.9(8)
B22 B21 B25 59.8(6)
C21 B21 B17 120.4(8)
B22 B21 B17 60.3(7)
B25 B21 B17 107.4(8)
C21 B21 B16 120.1(9)
B22 B21 B16 108.4(8)
B25 B21 B16 108.1(9)
B17 B21 B16 59.6(7)
C21 B21 B20 122.3(9)
B22 B21 B20 108.3(8)
B25 B21 B20 60.0(7)
B17 B21 B20 107.8(9)
B16 B21 B20 60.4(7)
C16 B16 C13 121.0(8)
C16 B16 B17 119.5(9)
C13 B16 B17 57.9(7)
C16 B16 B21 125.8(10)
C13 B16 B21 103.7(9)
B17 B16 B21 60.1(7)
C16 B16 B20 126.6(10)
C13 B16 B20 103.8(8)
B17 B16 B20 107.9(9)
B21 B16 B20 60.0(7)
C16 B16 B15 120.4(11)
C13 B16 B15 59.3(6)
B17 B16 B15 108.1(9)
B21 B16 B15 107.6(8)
B20 B16 B15 59.2(7)
C3 B3 C1 120.4(8)
C3 B3 B8 126.7(8)
C1 B3 B8 103.2(7)
C3 B3 B4 118.9(8)
C1 B3 B4 58.4(6)
B8 B3 B4 59.5(6)
C3 B3 B2 119.9(7)
C1 B3 B2 58.6(6)
B8 B3 B2 108.1(7)
B4 B3 B2 108.4(7)
C3 B3 B7 125.7(9)
C1 B3 B7 104.5(7)
B8 B3 B7 61.6(6)
B4 B3 B7 109.7(7)
B2 B3 B7 59.7(6)
C15 B15 C13 121.0(9)
C15 B15 B20 127.3(10)
C13 B15 B20 102.9(9)
C15 B15 B19 126.3(10)
C13 B15 B19 103.5(9)
B20 B15 B19 60.1(6)
C15 B15 B16 120.8(9)
C13 B15 B16 57.3(6)
B20 B15 B16 59.9(6)
B19 B15 B16 107.7(9)
C15 B15 B14 120.8(9)
C13 B15 B14 57.1(6)
B20 B15 B14 106.6(9)
B19 B15 B14 59.9(6)
B16 B15 B14 105.4(10)
C14 B14 C13 119.7(8)
C14 B14 B23 127.2(9)
C13 B14 B23 105.8(9)
C14 B14 B18 120.8(9)
C13 B14 B18 59.0(7)
B23 B14 B18 61.9(7)
C14 B14 B19 123.9(9)
C13 B14 B19 104.6(7)
B23 B14 B19 60.8(6)
B18 B14 B19 110.6(8)
C14 B14 B15 116.4(10)
C13 B14 B15 59.4(6)
B23 B14 B15 108.8(8)
B18 B14 B15 110.0(8)
B19 B14 B15 59.2(6)

loop_
_geom_bond_atom_site_label_1
_geom_bond_atom_site_label_2
_geom_bond_distance
Ag2 O4 2.291(8)
Ag2 P2 2.362(2)
Ag2 O3 2.418(6)
Ag1 O2 2.248(6)
Ag1 P1 2.377(2)
Ag1 O1 2.539(7)
P1 C27 1.799(10)
P1 C33 1.812(9)
P1 C39 1.811(9)
P2 C59 1.816(10)
P2 C53 1.822(9)
P2 C65 1.823(10)
O2 C51 1.432(11)
O2 C49 1.443(9)
O3 C73 1.436(11)
O3 C71 1.437(11)
C51 C52 1.482(12)
C59 C60 1.395(12)
C59 C64 1.395(13)
O4 C75 1.414(14)
O4 C77 1.436(16)
C24 B23 1.626(14)
C27 C28 1.364(13)
C27 C32 1.396(11)
C65 C66 1.377(13)
C65 C70 1.383(12)
C70 C69 1.376(12)
C29 C30 1.386(12)
C29 C28 1.418(12)
C49 C50 1.506(11)
B25 C25 1.623(14)
B25 B22 1.768(16)
B25 B21 1.772(15)
B25 B20 1.782(18)
B25 B23 1.791(15)
B25 B19 1.792(17)
C4 B4 1.570(13)
C33 C34 1.371(13)
C33 C38 1.419(12)
C58 C53 1.393(11)
C58 C57 1.402(13)
C7 B7 1.579(15)
C35 C36 1.384(13)
C35 C34 1.385(13)
O1 C45 1.418(13)
O1 C47 1.432(10)
C8 B8 1.640(13)
C68 C67 1.370(13)
C68 C69 1.379(13)
C55 C56 1.367(12)
C55 C54 1.370(12)
C62 C61 1.371(14)
C62 C63 1.400(13)
C38 C37 1.394(12)
C67 C66 1.383(13)
C44 C39 1.381(11)
C44 C43 1.401(12)
C11 B11 1.592(14)
C19 B19 1.582(14)
C20 B20 1.604(14)
C42 C43 1.359(11)
C42 C41 1.391(11)
C36 C37 1.380(13)
C1 B4 1.703(13)
C1 B3 1.704(14)
C1 B6 1.704(12)
C1 B5 1.708(13)
C1 B2 1.706(15)
C40 C39 1.378(11)
C40 C41 1.380(12)
C9 B9 1.617(13)
C54 C53 1.383(11)
B5 C5 1.607(15)
B5 B9 1.770(16)
B5 B6 1.790(15)
B5 B10 1.798(16)
B5 B4 1.803(14)
C31 C32 1.380(13)
C31 C30 1.391(14)
C71 C72 1.501(13)
C60 C61 1.396(13)
B10 C10 1.604(12)
B10 B6 1.780(15)
B10 B12 1.778(16)
B10 B11 1.785(16)
B10 B9 1.798(14)
C77 C78 1.331(17)
C64 C63 1.377(13)
C56 C57 1.355(13)
C48 C47 1.492(14)
C6 B6 1.594(13)
C45 C46 1.500(15)
C73 C74 1.520(12)
B12 C12 1.589(14)
B12 B11 1.795(15)
B12 B8 1.793(13)
B12 B7 1.801(14)
B12 B9 1.812(16)
B4 B8 1.758(17)
B4 B9 1.777(14)
B4 B3 1.783(16)
B6 B2 1.777(15)
B6 B11 1.790(17)
C21 B21 1.617(14)
C18 B18 1.594(14)
B18 C13 1.702(16)
B18 B14 1.752(18)
B18 B23 1.786(14)
B18 B17 1.788(15)
B18 B22 1.812(17)
B9 B8 1.767(15)
B7 B2 1.778(16)
B7 B11 1.791(15)
B7 B3 1.791(16)
B7 B8 1.818(15)
C2 B2 1.593(13)
C13 B17 1.685(17)
C13 B14 1.706(14)
C13 B16 1.710(15)
C13 B15 1.747(16)
B17 C17 1.599(14)
B17 B16 1.77(2)
B17 B21 1.782(15)
B17 B22 1.787(18)
B11 B2 1.778(14)
B19 B23 1.781(18)
B19 B15 1.785(16)
B19 B14 1.798(14)
B19 B20 1.789(15)
B23 B14 1.719(17)
B23 B22 1.812(16)
B8 B3 1.761(14)
B22 C22 1.596(18)
B22 B21 1.776(18)
C76 C75 1.438(18)
B2 B3 1.782(14)
B20 B15 1.788(16)
B20 B21 1.793(18)
B20 B16 1.801(15)
B21 B16 1.784(18)
B16 C16 1.591(15)
B16 B15 1.819(19)
C3 B3 1.599(12)
C14 B14 1.605(14)
C15 B15 1.579(16)
B15 B14 1.818(18)
